data_7248927
loop_
_publ_author_name
'Kusumoto, Sotaro'
'Wakabayashi, Kaede'
'Rakumitsu, Kenta'
'Kim, Yang'
'Koide, Yoshihiro'

_publ_section_title
;
 Photosalient effect and photodimerization of mono- and dicationic organic
 salts incorporated in 4-styrylpyridine
;
_journal_issue 28
_journal_name_full CrystEngComm
_journal_page_first 3791
_journal_page_last 3794
_journal_paper_doi 10.1039/D4CE00538D
_journal_volume 26
_journal_year 2024
_chemical_formula_moiety '4(Br), 2(C38 H38 N2), 3(H2 O)'
_chemical_formula_sum 'C76 H82 Br4 N4 O3'
_chemical_formula_weight 1419.09
_space_group_crystal_system triclinic
_space_group_IT_number 2
_space_group_name_Hall '-P 1'
_space_group_name_H-M_alt 'P -1'
_atom_sites_solution_hydrogens mixed
_audit_creation_date 2024-06-12
_audit_creation_method
;
Olex2 1.5
(compiled 2024.02.16 svn.r378c4104 for OlexSys, GUI svn.r6928)
;
_audit_update_record
;
2024-06-14 deposited with the CCDC.	2024-07-02 downloaded from the CCDC.
;
_cell_angle_alpha 68.905(6)
_cell_angle_beta 71.723(6)
_cell_angle_gamma 89.945(3)
_cell_formula_units_Z 2
_cell_length_a 12.2770(5)
_cell_length_b 16.0596(7)
_cell_length_c 18.7305(15)
_cell_measurement_reflns_used 5914
_cell_measurement_temperature 120
_cell_measurement_theta_max 26.1850
_cell_measurement_theta_min 2.0380
_cell_volume 3245.5(4)
_computing_cell_refinement 'CrysAlisPro 1.171.41.93a (Rigaku OD, 2020)'
_computing_data_collection 'CrysAlisPro 1.171.41.93a (Rigaku OD, 2020)'
_computing_data_reduction 'CrysAlisPro 1.171.41.93a (Rigaku OD, 2020)'
_computing_molecular_graphics 'Olex2 1.5 (Dolomanov et al., 2009)'
_computing_publication_material 'Olex2 1.5 (Dolomanov et al., 2009)'
_computing_structure_refinement 'SHELXL 2018/3 (Sheldrick, 2015)'
_computing_structure_solution 'SHELXT 2018/2 (Sheldrick, 2018)'
_diffrn_ambient_temperature 120.00
_diffrn_measured_fraction_theta_full 0.982
_diffrn_measured_fraction_theta_max 0.785
_diffrn_measurement_details
;
List of Runs (angles in degrees, time in seconds):

  # Type    Start    End  Width  t~exp~   \w     \q     \k     \f   Frames
#--------------------------------------------------------------------------
  1  \w   -100.00  80.00   0.50    5.00    --  -10.00  45.00   0.00  360
  2  \w   -100.00 -10.00   0.50    5.00    --  -10.00  45.00  90.00  180
;
_diffrn_measurement_device 'abstract diffractometer'
_diffrn_measurement_device_type 'dtrek-CrysAlisPro-abstract goniometer imported rigaku-d*trek images'
_diffrn_measurement_method '\w scans'
_diffrn_radiation_type MoK\a
_diffrn_radiation_wavelength 0.71073
_diffrn_reflns_av_R_equivalents 0.0636
_diffrn_reflns_av_unetI/netI 0.1431
_diffrn_reflns_Laue_measured_fraction_full 0.982
_diffrn_reflns_Laue_measured_fraction_max 0.785
_diffrn_reflns_limit_h_max 15
_diffrn_reflns_limit_h_min -12
_diffrn_reflns_limit_k_max 21
_diffrn_reflns_limit_k_min -21
_diffrn_reflns_limit_l_max 24
_diffrn_reflns_limit_l_min -22
_diffrn_reflns_number 23804
_diffrn_reflns_point_group_measured_fraction_full 0.982
_diffrn_reflns_point_group_measured_fraction_max 0.785
_diffrn_reflns_theta_full 25.242
_diffrn_reflns_theta_max 28.604
_diffrn_reflns_theta_min 1.761
_exptl_absorpt_coefficient_mu 2.533
_exptl_absorpt_correction_T_max 1.00000
_exptl_absorpt_correction_T_min 0.75114
_exptl_absorpt_correction_type multi-scan
_exptl_absorpt_process_details
;
CrysAlisPro 1.171.41.93a (Rigaku Oxford Diffraction, 2020)
Empirical absorption correction using spherical harmonics,
implemented in SCALE3 ABSPACK scaling algorithm.
;
_exptl_crystal_colour 'clear colourless'
_exptl_crystal_colour_lustre clear
_exptl_crystal_colour_primary colourless
_exptl_crystal_density_diffrn 1.452
_exptl_crystal_description block
_exptl_crystal_F_000 1460
_exptl_crystal_size_max 0.1
_exptl_crystal_size_mid 0.05
_exptl_crystal_size_min 0.05
_refine_diff_density_max 2.483
_refine_diff_density_min -0.962
_refine_diff_density_rms 0.135
_refine_ls_extinction_method none
_refine_ls_goodness_of_fit_ref 1.054
_refine_ls_hydrogen_treatment constr
_refine_ls_matrix_type full
_refine_ls_number_parameters 791
_refine_ls_number_reflns 13059
_refine_ls_number_restraints 117
_refine_ls_restrained_S_all 1.051
_refine_ls_R_factor_all 0.1732
_refine_ls_R_factor_gt 0.0939
_refine_ls_shift/su_max 0.001
_refine_ls_shift/su_mean 0.000
_refine_ls_structure_factor_coef Fsqd
_refine_ls_weighting_details 'w=1/[\s^2^(Fo^2^)+(0.0792P)^2^+15.1598P] where P=(Fo^2^+2Fc^2^)/3'
_refine_ls_weighting_scheme calc
_refine_ls_wR_factor_gt 0.2020
_refine_ls_wR_factor_ref 0.2410
_reflns_Friedel_coverage 0.000
_reflns_number_gt 7100
_reflns_number_total 13059
_reflns_threshold_expression 'I > 2\s(I)'
_cod_data_source_file d4ce00538d4.cif
_cod_data_source_block 230418_14benz_nore_autored
_cod_depositor_comments 'Adding full bibliography for 7248924--7248927.cif.'
_cod_database_code 7248927
_shelx_shelxl_version_number 2018/3
_shelx_space_group_comment
;
The symmetry employed for this shelxl refinement is uniquely defined
by the following loop, which should always be used as a source of
symmetry information in preference to the above space-group names.
They are only intended as comments.
;
_shelx_estimated_absorpt_t_max 0.884
_shelx_estimated_absorpt_t_min 0.786
_olex2_refinement_description
;
1. Fixed Uiso
 At 1.2 times of:
  All C(H) groups, All C(H,H) groups
 At 1.5 times of:
  All C(H,H,H) groups, All O(H,H) groups
2. Restrained distances
 H3B-Br1A
 2.1 with sigma of 0.01
 Br4A_$1-H1B
 2.23 with sigma of 0.01
 H47B-H65A
 2.1 with sigma of 0.01
3. Uiso/Uaniso restraints and constraints
Br3A \\sim Br1 \\sim Br1A \\sim Br2A \\sim Br2 \\sim Br4A \\sim Br4: within 2A
with sigma of 0.005 and sigma for terminal atoms of 0.01 within 2A
O1 \\sim O3 \\sim O2: within 1.7A with sigma of 0.04 and sigma for terminal
atoms of 0.08 within 1.7A
Uanis(C72) \\sim Ueq, Uanis(C74) \\sim Ueq: with sigma of 0.1 and sigma for
terminal atoms of 0.2
Uanis(C68) \\sim Ueq, Uanis(C72) \\sim Ueq, Uanis(C74) \\sim Ueq, Uanis(C75)
\\sim Ueq: with sigma of 0.1 and sigma for terminal atoms of 0.2
Uanis(C45) \\sim Ueq, Uanis(C40) \\sim Ueq, Uanis(C41) \\sim Ueq, Uanis(C42)
\\sim Ueq, Uanis(C43) \\sim Ueq, Uanis(C44) \\sim Ueq: with sigma of 0.1 and
sigma for terminal atoms of 0.2
Uanis(C4) \\sim Ueq, Uanis(C9) \\sim Ueq, Uanis(C10) \\sim Ueq, Uanis(C11)
\\sim Ueq: with sigma of 0.1 and sigma for terminal atoms of 0.2
Uanis(C4) \\sim Ueq, Uanis(C7) \\sim Ueq, Uanis(C8) \\sim Ueq, Uanis(C11) \\sim
Ueq: with sigma of 0.1 and sigma for terminal atoms of 0.2
Uanis(C72) = Uanis(C74)
Uanis(C68) = Uanis(C72) = Uanis(C74) = Uanis(C75)
Uanis(C40) = Uanis(C41) = Uanis(C42) = Uanis(C45) = Uanis(C44) = Uanis(C43)
Uanis(C4) = Uanis(C9) = Uanis(C10) = Uanis(C11)
Uanis(C4) = Uanis(C7) = Uanis(C8) = Uanis(C11)
4. Rigid body (RIGU) restrains
 Br3A, Br1, Br1A, Br2A, Br2, Br4A, Br4
 with sigma for 1-2 distances of 0.005 and sigma for 1-3 distances of 0.01
 O1, O3, O2
 with sigma for 1-2 distances of 0.004 and sigma for 1-3 distances of 0.004
5. Others
 Sof(C74)=Sof(H74)=Sof(C72)=Sof(H72)=1-FVAR(1)
 Sof(C73)=Sof(H73)=Sof(C71)=Sof(H71)=FVAR(1)
 Sof(C7)=Sof(H7)=Sof(C8)=Sof(H8)=1-FVAR(2)
 Sof(C9)=Sof(H9)=Sof(C10)=Sof(H10)=FVAR(2)
 Sof(Br2A)=1-FVAR(3)
 Sof(Br2)=FVAR(3)
 Sof(Br1A)=1-FVAR(4)
 Sof(Br1)=FVAR(4)
 Sof(Br4A)=1-FVAR(5)
 Sof(Br4)=FVAR(5)
6.a Free rotating group:
 O1(H1A,H1B), O2(H2A,H2B), O3(H3A,H3B)
6.b Ternary CH refined with riding coordinates:
 C73(H73), C71(H71), C9(H9), C10(H10)
6.c Secondary CH2 refined with riding coordinates:
 C50(H50A,H50B), C51(H51A,H51B), C16(H16A,H16B), C65(H65A,H65B)
6.d Aromatic/amide H refined with riding coordinates:
 C57(H57), C70(H70), C55(H55), C32(H32), C39(H39), C52(H52), C27(H27),
 C31(H31), C66(H66), C62(H62), C61(H61), C38(H38), C29(H29), C28(H28), C64(H64),
  C35(H35), C63(H63), C14(H14), C56(H56), C53(H53), C58(H58), C33(H33),
 C37(H37), C60(H60), C13(H13), C69(H69), C36(H36), C5(H5), C15(H15), C3(H3),
 C80(H80), C2(H2), C76(H76), C67(H67), C12(H12), C79(H79), C1(H1), C77(H77),
 C6(H6), C78(H78), C74(H74), C72(H72), C7(H7), C8(H8)
6.e Idealised Me refined as rotating group:
 C25(H25A,H25B,H25C), C49(H49A,H49B,H49C), C24(H24A,H24B,H24C), C23(H23A,H23B,
 H23C), C48(H48A,H48B,H48C), C46(H46A,H46B,H46C), C47(H47A,H47B,H47C), C26(H26A,
 H26B,H26C)
;
_olex2_submission_special_instructions 'No special instructions were received'
_oxdiff_exptl_absorpt_empirical_details
;
Empirical correction (ABSPACK) includes:
- Absorption correction using spherical harmonics
- Frame scaling
- Detector area scaling
;

loop_
_space_group_symop_operation_xyz
'x, y, z'
'-x, -y, -z'

loop_
_atom_site_label
_atom_site_type_symbol
_atom_site_fract_x
_atom_site_fract_y
_atom_site_fract_z
_atom_site_U_iso_or_equiv
_atom_site_adp_type
_atom_site_occupancy
_atom_site_site_symmetry_order
_atom_site_calc_flag
_atom_site_refinement_flags_posn
_atom_site_refinement_flags_adp
_atom_site_refinement_flags_occupancy
_atom_site_disorder_assembly
_atom_site_disorder_group
Br4 Br 0.40408(10) 1.00751(6) 0.15763(5) 0.0332(3) Uani 0.955(2) 1 d . U P A 1
Br2 Br -0.16131(13) 0.93635(7) 0.46932(7) 0.0465(4) Uani 0.941(3) 1 d . U P B 1
Br1 Br -0.21725(12) 0.55988(7) 0.54192(7) 0.0449(4) Uani 0.938(3) 1 d . U P C 1
N2 N 0.2196(6) 0.7039(4) 0.3349(4) 0.0304(17) Uani 1 1 d . . . . .
N1 N 0.7036(7) 0.9733(5) 0.2746(5) 0.0368(18) Uani 1 1 d . . . . .
N4 N 0.4628(6) 0.5263(4) 0.7274(5) 0.0331(17) Uani 1 1 d . . . . .
N3 N 0.0356(6) 0.7964(4) 0.6644(4) 0.0336(18) Uani 1 1 d . . . . .
C21 C 0.4319(8) 0.7336(6) 0.4033(5) 0.035(2) Uani 1 1 d . . . . .
C41 C 0.2075(8) 0.7311(6) 0.5985(5) 0.0327(8) Uani 1 1 d . U . . .
C19 C 0.3179(8) 0.8599(5) 0.3875(5) 0.033(2) Uani 1 1 d . . . . .
C57 C -0.1877(8) 0.8141(6) 0.8808(5) 0.034(2) Uani 1 1 d . . . . .
H57 H -0.239013 0.858495 0.875381 0.040 Uiso 1 1 calc R U . . .
C18 C 0.4153(8) 0.9147(5) 0.3764(4) 0.029(2) Uani 1 1 d . . . . .
C40 C 0.3111(8) 0.7653(6) 0.5989(5) 0.0327(8) Uani 1 1 d . U . . .
C22 C 0.5283(8) 0.7877(6) 0.3931(5) 0.037(2) Uani 1 1 d . . . . .
C70 C 0.5514(9) 0.4868(6) 0.7460(6) 0.041(2) Uani 1 1 d . . . . .
H70 H 0.615617 0.481952 0.703928 0.050 Uiso 1 1 calc R U . . .
C54 C -0.1109(7) 0.8074(5) 0.8065(5) 0.0288(19) Uani 1 1 d . . . . .
C44 C 0.3767(8) 0.6189(6) 0.6232(5) 0.0327(8) Uani 1 1 d . U . . .
C20 C 0.3287(8) 0.7679(5) 0.4007(5) 0.030(2) Uani 1 1 d . . . . .
C34 C 0.2661(8) 0.7350(6) -0.0334(5) 0.038(2) Uani 1 1 d . . . . .
C55 C -0.0464(8) 0.7366(6) 0.8075(5) 0.038(2) Uani 1 1 d . . . . .
H55 H -0.052840 0.690367 0.858123 0.045 Uiso 1 1 calc R U . . .
C42 C 0.1876(8) 0.6389(6) 0.6105(5) 0.0327(8) Uani 1 1 d . U . . .
C32 C 0.1976(8) 0.6858(5) 0.1177(5) 0.033(2) Uani 1 1 d . . . . .
H32 H 0.141067 0.641846 0.122597 0.039 Uiso 1 1 calc R U . . .
C39 C 0.1844(8) 0.6780(6) -0.0380(5) 0.038(2) Uani 1 1 d . . . . .
H39 H 0.127709 0.638191 0.010438 0.046 Uiso 1 1 calc R U . . .
C43 C 0.2729(8) 0.5841(6) 0.6232(5) 0.0327(8) Uani 1 1 d . U . . .
C59 C -0.2654(8) 0.7651(6) 1.0323(5) 0.037(2) Uani 1 1 d . . . . .
C30 C 0.2048(8) 0.6933(6) 0.1922(5) 0.036(2) Uani 1 1 d . . . . .
C52 C -0.0278(8) 0.8645(6) 0.6599(5) 0.034(2) Uani 1 1 d . . . . .
H52 H -0.022629 0.908444 0.608497 0.040 Uiso 1 1 calc R U . . .
C27 C 0.2832(7) 0.7651(5) 0.2622(5) 0.031(2) Uani 1 1 d . . . . .
H27 H 0.333894 0.811362 0.259955 0.038 Uiso 1 1 calc R U . . .
C17 C 0.5190(8) 0.8811(6) 0.3782(6) 0.037(2) Uani 1 1 d . . . . .
C31 C 0.2771(7) 0.7627(6) 0.1903(5) 0.033(2) Uani 1 1 d . . . . .
H31 H 0.321687 0.807859 0.139804 0.040 Uiso 1 1 calc R U . . .
C45 C 0.3982(8) 0.7113(6) 0.6095(5) 0.0327(8) Uani 1 1 d . U . . .
C25 C 0.4444(9) 0.6349(5) 0.4128(5) 0.042(2) Uani 1 1 d . . . . .
H25A H 0.511994 0.632984 0.368746 0.063 Uiso 1 1 calc R U . . .
H25B H 0.374787 0.607631 0.410586 0.063 Uiso 1 1 calc R U . . .
H25C H 0.454267 0.601538 0.465181 0.063 Uiso 1 1 calc R U . . .
C49 C 0.0734(8) 0.5971(6) 0.6164(6) 0.040(2) Uani 1 1 d . . . . .
H49A H 0.028249 0.563021 0.673627 0.061 Uiso 1 1 calc R U . . .
H49B H 0.087376 0.556621 0.586819 0.061 Uiso 1 1 calc R U . . .
H49C H 0.030384 0.644627 0.592701 0.061 Uiso 1 1 calc R U . . .
C66 C 0.3732(9) 0.5346(6) 0.7869(6) 0.044(2) Uani 1 1 d . . . . .
H66 H 0.308956 0.560622 0.773838 0.052 Uiso 1 1 calc R U . . .
C62 C -0.4036(9) 0.7631(6) 1.1837(5) 0.042(2) Uani 1 1 d . . . . .
H62 H -0.450102 0.763024 1.234939 0.050 Uiso 1 1 calc R U . . .
C50 C 0.2228(8) 0.7064(5) 0.4142(5) 0.033(2) Uani 1 1 d . . . . .
H50A H 0.224936 0.644795 0.451407 0.040 Uiso 1 1 calc R U . . .
H50B H 0.151665 0.728311 0.440231 0.040 Uiso 1 1 calc R U . . .
C61 C -0.4159(9) 0.8232(6) 1.1124(5) 0.042(2) Uani 1 1 d . . . . .
H61 H -0.471634 0.864091 1.115112 0.051 Uiso 1 1 calc R U . . .
C38 C 0.1856(9) 0.6791(6) -0.1129(6) 0.044(2) Uani 1 1 d . . . . .
H38 H 0.130133 0.639891 -0.115285 0.052 Uiso 1 1 calc R U . . .
C24 C 0.2094(8) 0.9001(6) 0.3809(5) 0.036(2) Uani 1 1 d . . . . .
H24A H 0.184143 0.930077 0.419547 0.054 Uiso 1 1 calc R U . . .
H24B H 0.148665 0.852433 0.393344 0.054 Uiso 1 1 calc R U . . .
H24C H 0.224491 0.944101 0.325595 0.054 Uiso 1 1 calc R U . . .
C29 C 0.1406(9) 0.6324(6) 0.2686(6) 0.048(3) Uani 1 1 d . . . . .
H29 H 0.089289 0.585469 0.272531 0.057 Uiso 1 1 calc R U . . .
C28 C 0.1476(9) 0.6366(6) 0.3392(5) 0.043(3) Uani 1 1 d . . . . .
H28 H 0.102665 0.592848 0.390491 0.051 Uiso 1 1 calc R U . . .
C23 C 0.4036(8) 1.0149(5) 0.3580(6) 0.043(2) Uani 1 1 d . . . . .
H23A H 0.386621 1.041359 0.307309 0.064 Uiso 1 1 calc R U . . .
H23B H 0.476125 1.046120 0.352526 0.064 Uiso 1 1 calc R U . . .
H23C H 0.340583 1.021178 0.402595 0.064 Uiso 1 1 calc R U . . .
C64 C -0.2532(9) 0.7044(6) 1.1050(5) 0.041(2) Uani 1 1 d . . . . .
H64 H -0.196613 0.664131 1.102905 0.049 Uiso 1 1 calc R U . . .
C51 C 0.1138(8) 0.7924(6) 0.5862(5) 0.036(2) Uani 1 1 d . . . . .
H51A H 0.151123 0.853857 0.548402 0.043 Uiso 1 1 calc R U . . .
H51B H 0.066795 0.770133 0.560808 0.043 Uiso 1 1 calc R U . . .
C35 C 0.3459(9) 0.7936(6) -0.1061(6) 0.041(2) Uani 1 1 d . . . . .
H35 H 0.401056 0.834054 -0.104770 0.050 Uiso 1 1 calc R U . . .
C16 C 0.6252(8) 0.9408(7) 0.3619(6) 0.049(3) Uani 1 1 d . . . . .
H16A H 0.668560 0.907408 0.397420 0.059 Uiso 1 1 calc R U . . .
H16B H 0.601423 0.993522 0.375822 0.059 Uiso 1 1 calc R U . . .
C63 C -0.3235(9) 0.7038(6) 1.1791(5) 0.042(2) Uani 1 1 d . . . . .
H63 H -0.316240 0.661599 1.227721 0.050 Uiso 1 1 calc R U . . .
C48 C 0.2482(9) 0.4849(6) 0.6404(6) 0.041(2) Uani 1 1 d . . . . .
H48A H 0.317543 0.455733 0.643736 0.061 Uiso 1 1 calc R U . . .
H48B H 0.226329 0.478390 0.596429 0.061 Uiso 1 1 calc R U . . .
H48C H 0.184685 0.456562 0.691960 0.061 Uiso 1 1 calc R U . . .
C14 C 0.8118(8) 1.0124(6) 0.2567(6) 0.040(2) Uani 1 1 d . . . . .
H14 H 0.834974 1.018662 0.298549 0.048 Uiso 1 1 calc R U . . .
C56 C 0.0254(8) 0.7316(6) 0.7383(5) 0.038(2) Uani 1 1 d . . . . .
H56 H 0.069361 0.682560 0.741036 0.046 Uiso 1 1 calc R U . . .
C53 C -0.1004(8) 0.8709(6) 0.7299(6) 0.040(2) Uani 1 1 d . . . . .
H53 H -0.144782 0.919817 0.726003 0.048 Uiso 1 1 calc R U . . .
C58 C -0.1916(8) 0.7626(6) 0.9560(5) 0.039(2) Uani 1 1 d . . . . .
H58 H -0.139304 0.718897 0.959789 0.046 Uiso 1 1 calc R U . . .
C33 C 0.2669(8) 0.7378(6) 0.0440(5) 0.038(2) Uani 1 1 d . . . . .
H33 H 0.322462 0.781104 0.041059 0.046 Uiso 1 1 calc R U . . .
C37 C 0.2665(9) 0.7367(6) -0.1834(5) 0.045(3) Uani 1 1 d . . . . .
H37 H 0.267174 0.736967 -0.234364 0.054 Uiso 1 1 calc R U . . .
C60 C -0.3480(8) 0.8241(6) 1.0377(5) 0.039(2) Uani 1 1 d . . . . .
H60 H -0.357723 0.865325 0.989542 0.047 Uiso 1 1 calc R U . . .
C13 C 0.6687(9) 0.9672(6) 0.2166(6) 0.049(3) Uani 1 1 d . . . . .
H13 H 0.591368 0.942784 0.229433 0.059 Uiso 1 1 calc R U . . .
C69 C 0.5518(9) 0.4528(6) 0.8249(6) 0.048(3) Uani 1 1 d . . . . .
H69 H 0.612225 0.419958 0.837321 0.057 Uiso 1 1 calc R U . . .
C36 C 0.3463(9) 0.7938(6) -0.1804(6) 0.045(3) Uani 1 1 d . . . . .
H36 H 0.402000 0.833725 -0.229257 0.054 Uiso 1 1 calc R U . . .
C5 C 1.0454(8) 1.1760(6) -0.1460(5) 0.045(3) Uani 1 1 d . . . . .
H5 H 1.075608 1.190072 -0.110245 0.054 Uiso 1 1 calc R U . . .
C75 C 0.3427(9) 0.3956(7) 1.1187(6) 0.053(2) Uani 1 1 d . U . . .
C46 C 0.3330(10) 0.8637(6) 0.5890(5) 0.046(3) Uani 1 1 d . . . . .
H46A H 0.270355 0.896197 0.574911 0.069 Uiso 1 1 calc R U . . .
H46B H 0.406810 0.892102 0.545630 0.069 Uiso 1 1 calc R U . . .
H46C H 0.335887 0.865673 0.640060 0.069 Uiso 1 1 calc R U . . .
C68 C 0.4628(9) 0.4668(7) 0.8873(6) 0.053(2) Uani 1 1 d . U . . .
C15 C 0.8882(9) 1.0431(6) 0.1783(6) 0.043(2) Uani 1 1 d . . . . .
H15 H 0.963219 1.071605 0.165919 0.051 Uiso 1 1 calc R U . . .
C47 C 0.5103(9) 0.7477(8) 0.6097(6) 0.057(3) Uani 1 1 d . . . . .
H47A H 0.566916 0.768636 0.554703 0.085 Uiso 1 1 calc R U . . .
H47B H 0.539207 0.700250 0.646682 0.085 Uiso 1 1 calc DR U . . .
H47C H 0.497996 0.798092 0.627967 0.085 Uiso 1 1 calc R U . . .
C65 C 0.4685(9) 0.5602(7) 0.6398(6) 0.051(3) Uani 1 1 d . . . . .
H65A H 0.545391 0.594760 0.604950 0.061 Uiso 1 1 calc DR U . . .
H65B H 0.460368 0.507977 0.624778 0.061 Uiso 1 1 calc R U . . .
C3 C 0.9145(10) 1.0843(8) -0.1691(7) 0.057(3) Uani 1 1 d . . . . .
H3 H 0.853459 1.036702 -0.148671 0.068 Uiso 1 1 calc R U . . .
C80 C 0.3966(9) 0.3221(7) 1.1491(6) 0.050(3) Uani 1 1 d . . . . .
H80 H 0.459626 0.306564 1.113500 0.060 Uiso 1 1 calc R U . . .
C2 C 0.9583(10) 1.1346(10) -0.2517(7) 0.068(4) Uani 1 1 d . . . . .
H2 H 0.930600 1.120883 -0.288749 0.081 Uiso 1 1 calc R U . . .
C4 C 0.9586(9) 1.1026(7) -0.1156(6) 0.0497(16) Uani 1 1 d . U . . .
C76 C 0.2530(9) 0.4192(7) 1.1715(6) 0.053(3) Uani 1 1 d . . . . .
H76 H 0.214438 0.468940 1.150956 0.064 Uiso 1 1 calc R U . . .
C67 C 0.3711(9) 0.5064(7) 0.8667(6) 0.057(3) Uani 1 1 d . . . . .
H67 H 0.306886 0.514231 0.907015 0.068 Uiso 1 1 calc R U . . .
C12 C 0.7454(10) 0.9966(7) 0.1354(6) 0.063(4) Uani 1 1 d . . . . .
H12 H 0.720026 0.991342 0.094044 0.076 Uiso 1 1 calc R U . . .
C26 C 0.6391(9) 0.7514(7) 0.3947(6) 0.053(3) Uani 1 1 d . . . . .
H26A H 0.623185 0.690242 0.435995 0.079 Uiso 1 1 calc R U . . .
H26B H 0.685260 0.789856 0.407835 0.079 Uiso 1 1 calc R U . . .
H26C H 0.681891 0.750220 0.341342 0.079 Uiso 1 1 calc R U . . .
C11 C 0.8555(9) 1.0324(7) 0.1173(6) 0.0497(16) Uani 1 1 d . U . . .
C79 C 0.3584(11) 0.2708(9) 1.2323(7) 0.067(3) Uani 1 1 d . . . . .
H79 H 0.392860 0.218557 1.252948 0.081 Uiso 1 1 calc R U . . .
C1 C 1.0435(12) 1.2053(11) -0.2784(7) 0.086(5) Uani 1 1 d . . . . .
H1 H 1.074047 1.240460 -0.334931 0.103 Uiso 1 1 calc R U . . .
C77 C 0.2199(11) 0.3704(9) 1.2537(7) 0.068(3) Uani 1 1 d . . . . .
H77 H 0.160829 0.388805 1.289631 0.082 Uiso 1 1 calc R U . . .
C6 C 1.0858(12) 1.2271(9) -0.2278(7) 0.080(4) Uani 1 1 d . . . . .
H6 H 1.143207 1.277462 -0.248875 0.096 Uiso 1 1 calc R U . . .
C78 C 0.2698(12) 0.2960(11) 1.2851(7) 0.085(5) Uani 1 1 d . . . . .
H78 H 0.244495 0.262097 1.341946 0.101 Uiso 1 1 calc R U . . .
C73 C 0.4076(14) 0.4778(10) 1.0374(9) 0.032(4) Uani 0.561(16) 1 d . . P D 1
H73 H 0.349129 0.512237 1.016041 0.038 Uiso 0.561(16) 1 calc R U P D 1
C71 C 0.4973(16) 0.4551(12) 0.9673(9) 0.036(4) Uani 0.561(16) 1 d . . P D 1
H71 H 0.515571 0.392392 0.990713 0.043 Uiso 0.561(16) 1 calc R U P D 1
C74 C 0.356(2) 0.4313(17) 1.0264(13) 0.053(2) Uani 0.439(16) 1 d . U P D 2
H74 H 0.300438 0.467501 1.009998 0.063 Uiso 0.439(16) 1 calc R U P D 2
C72 C 0.437(3) 0.4154(18) 0.9702(14) 0.053(2) Uani 0.439(16) 1 d . U P D 2
H72 H 0.480347 0.367186 0.986044 0.063 Uiso 0.439(16) 1 calc R U P D 2
C9 C 0.9391(16) 1.0228(11) -0.0349(9) 0.0497(16) Uani 0.629(14) 1 d . U P E 1
H9 H 0.859527 0.989748 -0.013991 0.060 Uiso 0.629(14) 1 calc R U P E 1
C10 C 0.9652(16) 1.0464(12) 0.0326(10) 0.0497(16) Uani 0.629(14) 1 d . U P E 1
H10 H 1.004873 1.109483 0.008554 0.060 Uiso 0.629(14) 1 calc R U P E 1
C7 C 0.878(3) 1.0702(19) -0.0188(16) 0.0497(16) Uani 0.371(14) 1 d . U P E 2
H7 H 0.802242 1.041271 -0.002837 0.060 Uiso 0.371(14) 1 calc R U P E 2
C8 C 0.911(3) 1.081(2) 0.0375(16) 0.0497(16) Uani 0.371(14) 1 d . U P E 2
H8 H 0.975082 1.124553 0.022065 0.060 Uiso 0.371(14) 1 calc R U P E 2
Br2A Br -0.231(2) 0.9429(10) 0.4555(10) 0.039(3) Uani 0.059(3) 1 d . U P B 2
Br1A Br -0.131(2) 0.5623(9) 0.5314(10) 0.043(3) Uani 0.062(3) 1 d D U P C 2
Br4A Br 0.321(2) 1.0084(11) 0.1559(9) 0.025(3) Uani 0.045(2) 1 d . U P A 2
Br3A Br -0.05321(9) 0.50759(6) 1.15762(5) 0.0395(3) Uani 1 1 d . . . . .
O1 O 0.6309(8) 1.0588(5) -0.0142(4) 0.069(2) Uani 1 1 d G . . . .
H1A H 0.572089 1.025439 0.026920 0.104 Uiso 1 1 d G U . . .
H1B H 0.640281 1.042081 -0.054817 0.104 Uiso 1 1 d DG U . . .
O2 O 0.1197(7) 0.4430(5) 1.0132(4) 0.066(2) Uani 1 1 d G . . . .
H2A H 0.085425 0.461136 1.052234 0.099 Uiso 1 1 d G U . . .
H2B H 0.081246 0.461369 0.979606 0.099 Uiso 1 1 d G U . . .
O3 O -0.0442(6) 0.7485(5) 0.4848(6) 0.067(2) Uani 1 1 d G . . . .
H3A H -0.093705 0.785000 0.494907 0.101 Uiso 1 1 d G U . . .
H3B H -0.086052 0.702022 0.489194 0.101 Uiso 1 1 d DG U . . .

loop_
_atom_site_aniso_label
_atom_site_aniso_U_11
_atom_site_aniso_U_22
_atom_site_aniso_U_33
_atom_site_aniso_U_23
_atom_site_aniso_U_13
_atom_site_aniso_U_12
Br4 0.0467(8) 0.0269(5) 0.0246(5) -0.0079(4) -0.0122(4) 0.0039(4)
Br2 0.0545(10) 0.0368(6) 0.0508(7) -0.0213(5) -0.0154(6) 0.0059(5)
Br1 0.0526(10) 0.0359(6) 0.0513(7) -0.0211(5) -0.0189(6) 0.0057(5)
N2 0.053(5) 0.016(3) 0.014(3) -0.004(3) -0.004(3) -0.002(3)
N1 0.045(5) 0.030(4) 0.043(5) -0.021(4) -0.016(4) 0.009(3)
N4 0.037(5) 0.026(4) 0.042(5) -0.022(3) -0.011(4) 0.004(3)
N3 0.053(5) 0.025(4) 0.020(4) -0.007(3) -0.008(3) 0.008(3)
C21 0.042(6) 0.037(5) 0.022(5) -0.011(4) -0.008(4) 0.013(4)
C41 0.044(2) 0.0360(19) 0.0199(18) -0.0161(16) -0.0067(16) 0.0071(16)
C19 0.045(6) 0.028(5) 0.023(4) -0.012(4) -0.007(4) 0.004(4)
C57 0.041(5) 0.031(5) 0.024(5) -0.008(4) -0.007(4) 0.007(4)
C18 0.048(6) 0.030(5) 0.011(4) -0.014(4) -0.004(4) -0.001(4)
C40 0.044(2) 0.0360(19) 0.0199(18) -0.0161(16) -0.0067(16) 0.0071(16)
C22 0.043(6) 0.044(5) 0.029(5) -0.022(4) -0.009(4) 0.005(5)
C70 0.041(6) 0.049(6) 0.049(6) -0.032(5) -0.017(5) 0.007(5)
C54 0.037(5) 0.031(5) 0.018(4) -0.010(4) -0.007(4) 0.004(4)
C44 0.044(2) 0.0360(19) 0.0199(18) -0.0161(16) -0.0067(16) 0.0071(16)
C20 0.054(6) 0.021(4) 0.015(4) -0.010(4) -0.007(4) -0.002(4)
C34 0.057(6) 0.024(5) 0.029(5) -0.010(4) -0.009(5) 0.005(4)
C55 0.047(6) 0.026(5) 0.029(5) -0.004(4) -0.007(4) 0.009(4)
C42 0.044(2) 0.0360(19) 0.0199(18) -0.0161(16) -0.0067(16) 0.0071(16)
C32 0.047(6) 0.027(5) 0.029(5) -0.015(4) -0.014(4) 0.001(4)
C39 0.059(6) 0.028(5) 0.021(4) -0.006(4) -0.008(4) -0.005(4)
C43 0.044(2) 0.0360(19) 0.0199(18) -0.0161(16) -0.0067(16) 0.0071(16)
C59 0.049(6) 0.033(5) 0.023(5) -0.010(4) -0.008(4) 0.005(4)
C30 0.049(6) 0.029(5) 0.030(5) -0.011(4) -0.014(4) -0.001(4)
C52 0.050(6) 0.027(5) 0.019(4) -0.007(4) -0.007(4) 0.008(4)
C27 0.038(5) 0.026(4) 0.027(5) -0.012(4) -0.005(4) -0.008(4)
C17 0.045(6) 0.035(5) 0.038(5) -0.022(4) -0.014(5) 0.001(4)
C31 0.037(5) 0.032(5) 0.029(5) -0.014(4) -0.005(4) -0.006(4)
C45 0.044(2) 0.0360(19) 0.0199(18) -0.0161(16) -0.0067(16) 0.0071(16)
C25 0.071(7) 0.022(5) 0.028(5) -0.013(4) -0.005(5) 0.011(4)
C49 0.044(6) 0.034(5) 0.041(6) -0.014(4) -0.012(5) -0.004(4)
C66 0.047(6) 0.026(5) 0.046(6) -0.010(5) -0.006(5) 0.007(4)
C62 0.062(7) 0.034(5) 0.025(5) -0.017(4) -0.004(5) -0.001(5)
C50 0.057(6) 0.027(5) 0.015(4) -0.014(4) -0.003(4) 0.004(4)
C61 0.059(7) 0.025(5) 0.026(5) 0.000(4) -0.003(5) 0.003(4)
C38 0.054(7) 0.041(6) 0.038(6) -0.019(5) -0.013(5) 0.000(5)
C24 0.049(6) 0.029(5) 0.015(4) 0.001(4) -0.002(4) 0.000(4)
C29 0.073(7) 0.029(5) 0.039(6) -0.010(5) -0.019(5) -0.014(5)
C28 0.067(7) 0.030(5) 0.025(5) -0.003(4) -0.016(5) -0.014(5)
C23 0.046(6) 0.022(5) 0.044(6) -0.007(4) 0.001(5) -0.002(4)
C64 0.061(7) 0.034(5) 0.023(5) -0.008(4) -0.012(5) 0.006(4)
C51 0.054(6) 0.030(5) 0.022(5) -0.015(4) -0.004(4) 0.006(4)
C35 0.064(7) 0.028(5) 0.035(5) -0.018(4) -0.014(5) 0.003(4)
C16 0.036(6) 0.063(7) 0.061(7) -0.045(6) -0.009(5) 0.005(5)
C63 0.064(7) 0.031(5) 0.025(5) -0.006(4) -0.014(5) 0.005(5)
C48 0.062(7) 0.032(5) 0.032(5) -0.016(4) -0.016(5) 0.008(4)
C14 0.043(6) 0.040(5) 0.057(7) -0.035(5) -0.023(5) 0.009(4)
C56 0.063(7) 0.023(5) 0.020(5) -0.003(4) -0.008(4) 0.012(4)
C53 0.054(6) 0.026(5) 0.039(6) -0.012(4) -0.016(5) 0.015(4)
C58 0.052(6) 0.025(5) 0.032(5) -0.007(4) -0.008(5) 0.006(4)
C33 0.053(6) 0.029(5) 0.032(5) -0.013(4) -0.013(5) 0.000(4)
C37 0.083(8) 0.030(5) 0.023(5) -0.007(4) -0.024(5) 0.011(5)
C60 0.053(6) 0.031(5) 0.026(5) -0.008(4) -0.008(4) 0.010(4)
C13 0.062(7) 0.031(5) 0.057(7) -0.003(5) -0.038(6) -0.008(5)
C69 0.061(7) 0.037(5) 0.049(6) -0.022(5) -0.016(5) 0.012(5)
C36 0.070(7) 0.035(5) 0.024(5) -0.013(4) -0.006(5) 0.004(5)
C5 0.051(6) 0.051(6) 0.024(5) -0.007(5) -0.009(4) 0.000(5)
C75 0.060(5) 0.052(4) 0.028(3) -0.001(3) -0.005(3) 0.021(4)
C46 0.086(8) 0.030(5) 0.027(5) -0.022(4) -0.011(5) 0.000(5)
C68 0.060(5) 0.052(4) 0.028(3) -0.001(3) -0.005(3) 0.021(4)
C15 0.054(6) 0.041(6) 0.039(6) -0.020(5) -0.017(5) 0.000(5)
C47 0.059(7) 0.074(8) 0.043(6) -0.035(6) -0.012(5) 0.003(6)
C65 0.064(7) 0.072(7) 0.037(6) -0.036(5) -0.025(5) 0.035(6)
C3 0.061(7) 0.067(7) 0.058(7) -0.032(6) -0.029(6) 0.010(6)
C80 0.046(6) 0.064(7) 0.031(5) -0.012(5) -0.010(5) 0.009(5)
C2 0.054(8) 0.123(11) 0.050(7) -0.055(8) -0.024(6) 0.022(8)
C4 0.057(4) 0.050(4) 0.034(3) -0.006(3) -0.015(3) -0.009(3)
C76 0.056(7) 0.057(7) 0.041(6) -0.021(5) -0.008(5) 0.003(5)
C67 0.051(7) 0.057(7) 0.041(6) -0.014(5) 0.008(5) 0.022(5)
C12 0.089(9) 0.046(6) 0.044(6) 0.008(5) -0.039(6) -0.026(6)
C26 0.055(7) 0.063(7) 0.046(6) -0.030(6) -0.015(5) 0.021(5)
C11 0.057(4) 0.050(4) 0.034(3) -0.006(3) -0.015(3) -0.009(3)
C79 0.075(9) 0.079(9) 0.052(7) -0.015(7) -0.036(7) 0.011(7)
C1 0.071(9) 0.145(14) 0.022(6) -0.019(7) -0.005(6) 0.000(9)
C77 0.069(8) 0.101(10) 0.034(6) -0.033(7) -0.008(6) 0.014(7)
C6 0.088(10) 0.094(10) 0.033(6) -0.002(7) -0.013(6) -0.013(8)
C78 0.076(10) 0.121(13) 0.033(7) -0.007(8) -0.013(7) 0.001(9)
C73 0.036(10) 0.034(9) 0.031(9) -0.014(7) -0.017(7) -0.003(7)
C71 0.042(11) 0.038(10) 0.029(9) -0.010(8) -0.018(8) 0.004(8)
C74 0.060(5) 0.052(4) 0.028(3) -0.001(3) -0.005(3) 0.021(4)
C72 0.060(5) 0.052(4) 0.028(3) -0.001(3) -0.005(3) 0.021(4)
C9 0.057(4) 0.050(4) 0.034(3) -0.006(3) -0.015(3) -0.009(3)
C10 0.057(4) 0.050(4) 0.034(3) -0.006(3) -0.015(3) -0.009(3)
C7 0.057(4) 0.050(4) 0.034(3) -0.006(3) -0.015(3) -0.009(3)
C8 0.057(4) 0.050(4) 0.034(3) -0.006(3) -0.015(3) -0.009(3)
Br2A 0.057(5) 0.026(4) 0.045(4) -0.026(4) -0.018(4) 0.006(4)
Br1A 0.058(5) 0.023(4) 0.044(4) -0.024(4) 0.002(4) 0.011(4)
Br4A 0.045(5) 0.018(4) 0.018(4) -0.014(4) -0.009(4) 0.003(4)
Br3A 0.0553(6) 0.0284(5) 0.0267(5) -0.0082(4) -0.0056(4) 0.0021(4)
O1 0.106(7) 0.051(5) 0.032(4) -0.009(4) -0.007(4) -0.022(4)
O2 0.095(6) 0.049(5) 0.036(4) -0.009(4) -0.006(4) 0.020(4)
O3 0.055(5) 0.042(4) 0.095(6) -0.006(4) -0.035(5) 0.004(4)

loop_
_atom_type_symbol
_atom_type_description
_atom_type_scat_dispersion_real
_atom_type_scat_dispersion_imag
_atom_type_scat_source
C C 0.0033 0.0016 'International Tables Vol C Tables 4.2.6.8 and 6.1.1.4'
H H 0.0000 0.0000 'International Tables Vol C Tables 4.2.6.8 and 6.1.1.4'
Br Br -0.2901 2.4595 'International Tables Vol C Tables 4.2.6.8 and 6.1.1.4'
N N 0.0061 0.0033 'International Tables Vol C Tables 4.2.6.8 and 6.1.1.4'
O O 0.0106 0.0060 'International Tables Vol C Tables 4.2.6.8 and 6.1.1.4'

loop_
_geom_angle_atom_site_label_1
_geom_angle_atom_site_label_2
_geom_angle_atom_site_label_3
_geom_angle
_geom_angle_site_symmetry_1
_geom_angle_site_symmetry_3
_geom_angle_publ_flag
C27 N2 C50 122.7(7) . . ?
C27 N2 C28 119.9(7) . . ?
C28 N2 C50 117.4(7) . . ?
C14 N1 C16 117.4(8) . . ?
C13 N1 C16 122.2(8) . . ?
C13 N1 C14 120.4(9) . . ?
C70 N4 C66 119.0(8) . . ?
C70 N4 C65 118.1(8) . . ?
C66 N4 C65 122.9(8) . . ?
C52 N3 C51 117.8(7) . . ?
C52 N3 C56 120.0(8) . . ?
C56 N3 C51 122.2(7) . . ?
C22 C21 C25 118.1(8) . . ?
C20 C21 C22 121.4(8) . . ?
C20 C21 C25 120.4(8) . . ?
C40 C41 C42 120.1(8) . . ?
C40 C41 C51 119.9(8) . . ?
C42 C41 C51 119.9(8) . . ?
C18 C19 C20 117.6(8) . . ?
C18 C19 C24 119.9(8) . . ?
C20 C19 C24 122.5(8) . . ?
C54 C57 H57 117.5 . . ?
C58 C57 H57 117.5 . . ?
C58 C57 C54 125.1(8) . . ?
C19 C18 C23 116.7(8) . . ?
C17 C18 C19 121.8(8) . . ?
C17 C18 C23 121.5(8) . . ?
C41 C40 C45 121.3(8) . . ?
C41 C40 C46 121.2(8) . . ?
C45 C40 C46 117.6(8) . . ?
C21 C22 C17 118.0(8) . . ?
C21 C22 C26 121.5(9) . . ?
C17 C22 C26 120.5(9) . . ?
N4 C70 H70 119.2 . . ?
N4 C70 C69 121.5(10) . . ?
C69 C70 H70 119.2 . . ?
C55 C54 C57 122.1(7) . . ?
C55 C54 C53 115.9(8) . . ?
C53 C54 C57 121.9(8) . . ?
C43 C44 C45 120.7(8) . . ?
C43 C44 C65 121.6(8) . . ?
C45 C44 C65 117.6(8) . . ?
C21 C20 C19 121.0(8) . . ?
C21 C20 C50 120.4(8) . . ?
C19 C20 C50 118.6(8) . . ?
C39 C34 C33 122.6(8) . . ?
C35 C34 C39 117.7(8) . . ?
C35 C34 C33 119.7(8) . . ?
C54 C55 H55 119.2 . . ?
C56 C55 C54 121.6(8) . . ?
C56 C55 H55 119.2 . . ?
C41 C42 C49 122.1(8) . . ?
C43 C42 C41 118.9(8) . . ?
C43 C42 C49 118.8(8) . . ?
C30 C32 H32 118.6 . . ?
C33 C32 H32 118.6 . . ?
C33 C32 C30 122.7(8) . . ?
C34 C39 H39 119.7 . . ?
C38 C39 C34 120.5(8) . . ?
C38 C39 H39 119.7 . . ?
C44 C43 C48 120.9(8) . . ?
C42 C43 C44 120.6(8) . . ?
C42 C43 C48 118.4(8) . . ?
C64 C59 C58 118.3(9) . . ?
C60 C59 C64 118.4(9) . . ?
C60 C59 C58 123.3(8) . . ?
C31 C30 C32 122.3(8) . . ?
C29 C30 C32 121.8(8) . . ?
C29 C30 C31 115.9(8) . . ?
N3 C52 H52 120.1 . . ?
N3 C52 C53 119.8(8) . . ?
C53 C52 H52 120.1 . . ?
N2 C27 H27 119.1 . . ?
N2 C27 C31 121.8(8) . . ?
C31 C27 H27 119.1 . . ?
C18 C17 C22 120.2(8) . . ?
C18 C17 C16 121.7(8) . . ?
C22 C17 C16 118.1(9) . . ?
C30 C31 H31 120.0 . . ?
C27 C31 C30 120.0(8) . . ?
C27 C31 H31 120.0 . . ?
C40 C45 C44 118.2(8) . . ?
C40 C45 C47 121.6(9) . . ?
C44 C45 C47 120.2(8) . . ?
C21 C25 H25A 109.5 . . ?
C21 C25 H25B 109.5 . . ?
C21 C25 H25C 109.5 . . ?
H25A C25 H25B 109.5 . . ?
H25A C25 H25C 109.5 . . ?
H25B C25 H25C 109.5 . . ?
C42 C49 H49A 109.5 . . ?
C42 C49 H49B 109.5 . . ?
C42 C49 H49C 109.5 . . ?
H49A C49 H49B 109.5 . . ?
H49A C49 H49C 109.5 . . ?
H49B C49 H49C 109.5 . . ?
N4 C66 H66 118.8 . . ?
N4 C66 C67 122.3(9) . . ?
C67 C66 H66 118.8 . . ?
C61 C62 H62 120.4 . . ?
C63 C62 H62 120.4 . . ?
C63 C62 C61 119.2(9) . . ?
N2 C50 C20 111.3(7) . . ?
N2 C50 H50A 109.4 . . ?
N2 C50 H50B 109.4 . . ?
C20 C50 H50A 109.4 . . ?
C20 C50 H50B 109.4 . . ?
H50A C50 H50B 108.0 . . ?
C62 C61 H61 119.6 . . ?
C60 C61 C62 120.7(9) . . ?
C60 C61 H61 119.6 . . ?
C39 C38 H38 119.8 . . ?
C37 C38 C39 120.4(9) . . ?
C37 C38 H38 119.8 . . ?
C19 C24 H24A 109.5 . . ?
C19 C24 H24B 109.5 . . ?
C19 C24 H24C 109.5 . . ?
H24A C24 H24B 109.5 . . ?
H24A C24 H24C 109.5 . . ?
H24B C24 H24C 109.5 . . ?
C30 C29 H29 118.5 . . ?
C28 C29 C30 123.1(8) . . ?
C28 C29 H29 118.5 . . ?
N2 C28 C29 119.3(8) . . ?
N2 C28 H28 120.3 . . ?
C29 C28 H28 120.3 . . ?
C18 C23 H23A 109.5 . . ?
C18 C23 H23B 109.5 . . ?
C18 C23 H23C 109.5 . . ?
H23A C23 H23B 109.5 . . ?
H23A C23 H23C 109.5 . . ?
H23B C23 H23C 109.5 . . ?
C59 C64 H64 120.0 . . ?
C63 C64 C59 120.0(9) . . ?
C63 C64 H64 120.0 . . ?
N3 C51 C41 112.5(7) . . ?
N3 C51 H51A 109.1 . . ?
N3 C51 H51B 109.1 . . ?
C41 C51 H51A 109.1 . . ?
C41 C51 H51B 109.1 . . ?
H51A C51 H51B 107.8 . . ?
C34 C35 H35 119.5 . . ?
C36 C35 C34 121.1(9) . . ?
C36 C35 H35 119.5 . . ?
N1 C16 H16A 109.0 . . ?
N1 C16 H16B 109.0 . . ?
C17 C16 N1 112.7(8) . . ?
C17 C16 H16A 109.0 . . ?
C17 C16 H16B 109.0 . . ?
H16A C16 H16B 107.8 . . ?
C62 C63 C64 121.2(8) . . ?
C62 C63 H63 119.4 . . ?
C64 C63 H63 119.4 . . ?
C43 C48 H48A 109.5 . . ?
C43 C48 H48B 109.5 . . ?
C43 C48 H48C 109.5 . . ?
H48A C48 H48B 109.5 . . ?
H48A C48 H48C 109.5 . . ?
H48B C48 H48C 109.5 . . ?
N1 C14 H14 119.8 . . ?
N1 C14 C15 120.4(9) . . ?
C15 C14 H14 119.8 . . ?
N3 C56 H56 119.6 . . ?
C55 C56 N3 120.8(8) . . ?
C55 C56 H56 119.6 . . ?
C54 C53 H53 119.1 . . ?
C52 C53 C54 121.8(8) . . ?
C52 C53 H53 119.1 . . ?
C57 C58 C59 128.2(9) . . ?
C57 C58 H58 115.9 . . ?
C59 C58 H58 115.9 . . ?
C34 C33 H33 116.7 . . ?
C32 C33 C34 126.5(9) . . ?
C32 C33 H33 116.7 . . ?
C38 C37 H37 120.0 . . ?
C36 C37 C38 120.0(9) . . ?
C36 C37 H37 120.0 . . ?
C59 C60 H60 119.7 . . ?
C61 C60 C59 120.6(8) . . ?
C61 C60 H60 119.7 . . ?
N1 C13 H13 119.6 . . ?
N1 C13 C12 120.7(9) . . ?
C12 C13 H13 119.6 . . ?
C70 C69 H69 119.8 . . ?
C70 C69 C68 120.4(10) . . ?
C68 C69 H69 119.8 . . ?
C35 C36 H36 119.9 . . ?
C37 C36 C35 120.3(9) . . ?
C37 C36 H36 119.9 . . ?
C4 C5 H5 120.3 . . ?
C6 C5 H5 120.3 . . ?
C6 C5 C4 119.5(10) . . ?
C80 C75 C76 119.5(9) . . ?
C80 C75 C73 122.1(10) . . ?
C80 C75 C74 118.5(13) . . ?
C76 C75 C73 112.8(10) . . ?
C76 C75 C74 119.2(12) . . ?
C40 C46 H46A 109.5 . . ?
C40 C46 H46B 109.5 . . ?
C40 C46 H46C 109.5 . . ?
H46A C46 H46B 109.5 . . ?
H46A C46 H46C 109.5 . . ?
H46B C46 H46C 109.5 . . ?
C69 C68 C71 113.9(10) . . ?
C67 C68 C69 116.6(9) . . ?
C67 C68 C71 127.9(11) . . ?
C67 C68 C72 114.6(14) . . ?
C72 C68 C69 124.0(13) . . ?
C14 C15 H15 120.0 . . ?
C14 C15 C11 119.9(9) . . ?
C11 C15 H15 120.0 . . ?
C45 C47 H47A 109.5 . . ?
C45 C47 H47B 109.5 . . ?
C45 C47 H47C 109.5 . . ?
H47A C47 H47B 109.5 . . ?
H47A C47 H47C 109.5 . . ?
H47B C47 H47C 109.5 . . ?
N4 C65 H65A 108.9 . . ?
N4 C65 H65B 108.9 . . ?
C44 C65 N4 113.4(8) . . ?
C44 C65 H65A 108.9 . . ?
C44 C65 H65B 108.9 . . ?
H65A C65 H65B 107.7 . . ?
C2 C3 H3 119.6 . . ?
C2 C3 C4 120.9(11) . . ?
C4 C3 H3 119.6 . . ?
C75 C80 H80 120.1 . . ?
C75 C80 C79 119.9(11) . . ?
C79 C80 H80 120.1 . . ?
C3 C2 H2 121.2 . . ?
C1 C2 C3 117.6(10) . . ?
C1 C2 H2 121.2 . . ?
C5 C4 C9 122.9(10) . . ?
C5 C4 C7 116.5(13) . . ?
C3 C4 C5 119.1(9) . . ?
C3 C4 C9 114.5(10) . . ?
C3 C4 C7 119.5(13) . . ?
C75 C76 H76 120.1 . . ?
C77 C76 C75 119.8(11) . . ?
C77 C76 H76 120.1 . . ?
C66 C67 H67 120.1 . . ?
C68 C67 C66 119.8(10) . . ?
C68 C67 H67 120.1 . . ?
C13 C12 H12 120.3 . . ?
C11 C12 C13 119.3(9) . . ?
C11 C12 H12 120.3 . . ?
C22 C26 H26A 109.5 . . ?
C22 C26 H26B 109.5 . . ?
C22 C26 H26C 109.5 . . ?
H26A C26 H26B 109.5 . . ?
H26A C26 H26C 109.5 . . ?
H26B C26 H26C 109.5 . . ?
C15 C11 C10 114.3(10) . . ?
C12 C11 C15 118.9(10) . . ?
C12 C11 C10 125.6(10) . . ?
C8 C11 C15 122.7(15) . . ?
C8 C11 C12 114.7(16) . . ?
C80 C79 H79 119.9 . . ?
C78 C79 C80 120.2(11) . . ?
C78 C79 H79 119.9 . . ?
C2 C1 H1 118.4 . . ?
C6 C1 C2 123.2(11) . . ?
C6 C1 H1 118.4 . . ?
C76 C77 H77 119.2 . . ?
C78 C77 C76 121.6(12) . . ?
C78 C77 H77 119.2 . . ?
C5 C6 H6 120.2 . . ?
C1 C6 C5 119.6(12) . . ?
C1 C6 H6 120.2 . . ?
C79 C78 H78 120.6 . . ?
C77 C78 C79 118.8(11) . . ?
C77 C78 H78 120.6 . . ?
C75 C73 H73 109.1 . . ?
C75 C73 C71 116.5(12) . . ?
C71 C73 C75 121.5(12) 2_667 . ?
C71 C73 H73 109.1 . . ?
C71 C73 H73 109.1 2_667 . ?
C71 C73 C71 90.0(13) 2_667 . ?
C68 C71 H71 109.0 . . ?
C73 C71 C68 120.6(13) 2_667 . ?
C73 C71 C68 117.7(12) . . ?
C73 C71 C73 90.0(13) 2_667 . ?
C73 C71 H71 109.0 2_667 . ?
C73 C71 H71 109.0 . . ?
C75 C74 H74 117.2 . . ?
C72 C74 C75 126(2) . . ?
C72 C74 H74 117.2 . . ?
C68 C72 H72 118.7 . . ?
C74 C72 C68 123(2) . . ?
C74 C72 H72 118.7 . . ?
C4 C9 H9 110.8 . . ?
C4 C9 C10 115.3(13) . . ?
C4 C9 C10 117.2(14) . 2_775 ?
C10 C9 H9 110.8 2_775 . ?
C10 C9 H9 110.8 . . ?
C10 C9 C10 90.5(14) . 2_775 ?
C11 C10 H10 109.4 . . ?
C9 C10 C11 118.0(13) . . ?
C9 C10 C11 119.6(12) 2_775 . ?
C9 C10 C9 89.6(14) . 2_775 ?
C9 C10 H10 109.4 . . ?
C9 C10 H10 109.4 2_775 . ?
C4 C7 H7 117.4 . . ?
C8 C7 C4 125(2) . . ?
C8 C7 H7 117.4 . . ?
C11 C8 H8 119.2 . . ?
C7 C8 C11 122(3) . . ?
C7 C8 H8 119.2 . . ?
H1A O1 H1B 109.5 . . ?
H2A O2 H2B 104.5 . . ?
H3A O3 H3B 104.5 . . ?

loop_
_geom_bond_atom_site_label_1
_geom_bond_atom_site_label_2
_geom_bond_distance
_geom_bond_site_symmetry_2
_geom_bond_publ_flag
N2 C27 1.343(10) . ?
N2 C50 1.514(10) . ?
N2 C28 1.359(11) . ?
N1 C16 1.507(12) . ?
N1 C14 1.358(11) . ?
N1 C13 1.319(11) . ?
N4 C70 1.335(11) . ?
N4 C66 1.345(12) . ?
N4 C65 1.509(11) . ?
N3 C52 1.335(11) . ?
N3 C51 1.502(11) . ?
N3 C56 1.368(10) . ?
C21 C22 1.390(13) . ?
C21 C20 1.389(12) . ?
C21 C25 1.543(12) . ?
C41 C40 1.389(12) . ?
C41 C42 1.424(12) . ?
C41 C51 1.532(12) . ?
C19 C18 1.401(12) . ?
C19 C20 1.420(11) . ?
C19 C24 1.500(12) . ?
C57 H57 0.9500 . ?
C57 C54 1.456(12) . ?
C57 C58 1.338(11) . ?
C18 C17 1.388(12) . ?
C18 C23 1.537(11) . ?
C40 C45 1.394(12) . ?
C40 C46 1.538(12) . ?
C22 C17 1.434(12) . ?
C22 C26 1.484(13) . ?
C70 H70 0.9500 . ?
C70 C69 1.381(13) . ?
C54 C55 1.383(12) . ?
C54 C53 1.396(11) . ?
C44 C43 1.391(12) . ?
C44 C45 1.422(12) . ?
C44 C65 1.503(13) . ?
C20 C50 1.531(12) . ?
C34 C39 1.403(12) . ?
C34 C35 1.393(12) . ?
C34 C33 1.469(12) . ?
C55 H55 0.9500 . ?
C55 C56 1.350(12) . ?
C42 C43 1.390(12) . ?
C42 C49 1.510(12) . ?
C32 H32 0.9500 . ?
C32 C30 1.473(12) . ?
C32 C33 1.327(12) . ?
C39 H39 0.9500 . ?
C39 C38 1.392(12) . ?
C43 C48 1.519(12) . ?
C59 C64 1.415(12) . ?
C59 C58 1.447(13) . ?
C59 C60 1.392(13) . ?
C30 C31 1.409(12) . ?
C30 C29 1.383(12) . ?
C52 H52 0.9500 . ?
C52 C53 1.374(12) . ?
C27 H27 0.9500 . ?
C27 C31 1.385(11) . ?
C17 C16 1.501(13) . ?
C31 H31 0.9500 . ?
C45 C47 1.497(13) . ?
C25 H25A 0.9800 . ?
C25 H25B 0.9800 . ?
C25 H25C 0.9800 . ?
C49 H49A 0.9800 . ?
C49 H49B 0.9800 . ?
C49 H49C 0.9800 . ?
C66 H66 0.9500 . ?
C66 C67 1.389(14) . ?
C62 H62 0.9500 . ?
C62 C61 1.392(12) . ?
C62 C63 1.373(13) . ?
C50 H50A 0.9900 . ?
C50 H50B 0.9900 . ?
C61 H61 0.9500 . ?
C61 C60 1.381(13) . ?
C38 H38 0.9500 . ?
C38 C37 1.373(13) . ?
C24 H24A 0.9800 . ?
C24 H24B 0.9800 . ?
C24 H24C 0.9800 . ?
C29 H29 0.9500 . ?
C29 C28 1.378(12) . ?
C28 H28 0.9500 . ?
C23 H23A 0.9800 . ?
C23 H23B 0.9800 . ?
C23 H23C 0.9800 . ?
C64 H64 0.9500 . ?
C64 C63 1.382(13) . ?
C51 H51A 0.9900 . ?
C51 H51B 0.9900 . ?
C35 H35 0.9500 . ?
C35 C36 1.390(12) . ?
C16 H16A 0.9900 . ?
C16 H16B 0.9900 . ?
C63 H63 0.9500 . ?
C48 H48A 0.9800 . ?
C48 H48B 0.9800 . ?
C48 H48C 0.9800 . ?
C14 H14 0.9500 . ?
C14 C15 1.377(13) . ?
C56 H56 0.9500 . ?
C53 H53 0.9500 . ?
C58 H58 0.9500 . ?
C33 H33 0.9500 . ?
C37 H37 0.9500 . ?
C37 C36 1.371(13) . ?
C60 H60 0.9500 . ?
C13 H13 0.9500 . ?
C13 C12 1.417(15) . ?
C69 H69 0.9500 . ?
C69 C68 1.412(14) . ?
C36 H36 0.9500 . ?
C5 H5 0.9500 . ?
C5 C4 1.410(13) . ?
C5 C6 1.373(13) . ?
C75 C80 1.380(13) . ?
C75 C76 1.387(14) . ?
C75 C73 1.578(17) . ?
C75 C74 1.57(2) . ?
C46 H46A 0.9800 . ?
C46 H46B 0.9800 . ?
C46 H46C 0.9800 . ?
C68 C67 1.385(14) . ?
C68 C71 1.630(18) . ?
C68 C72 1.40(2) . ?
C15 H15 0.9500 . ?
C15 C11 1.387(13) . ?
C47 H47A 0.9800 . ?
C47 H47B 0.9800 . ?
C47 H47C 0.9800 . ?
C65 H65A 0.9900 . ?
C65 H65B 0.9900 . ?
C3 H3 0.9500 . ?
C3 C2 1.384(15) . ?
C3 C4 1.392(14) . ?
C80 H80 0.9500 . ?
C80 C79 1.394(14) . ?
C2 H2 0.9500 . ?
C2 C1 1.378(18) . ?
C4 C9 1.537(17) . ?
C4 C7 1.65(3) . ?
C76 H76 0.9500 . ?
C76 C77 1.375(14) . ?
C67 H67 0.9500 . ?
C12 H12 0.9500 . ?
C12 C11 1.359(14) . ?
C26 H26A 0.9800 . ?
C26 H26B 0.9800 . ?
C26 H26C 0.9800 . ?
C11 C10 1.67(2) . ?
C11 C8 1.35(3) . ?
C79 H79 0.9500 . ?
C79 C78 1.392(18) . ?
C1 H1 0.9500 . ?
C1 C6 1.355(17) . ?
C77 H77 0.9500 . ?
C77 C78 1.366(17) . ?
C6 H6 0.9500 . ?
C78 H78 0.9500 . ?
C73 H73 1.0000 . ?
C73 C71 1.58(2) . ?
C73 C71 1.55(2) 2_667 ?
C71 H71 1.0000 . ?
C74 H74 0.9500 . ?
C74 C72 1.30(3) . ?
C72 H72 0.9500 . ?
C9 H9 1.0000 . ?
C9 C10 1.62(3) 2_775 ?
C9 C10 1.56(2) . ?
C10 H10 1.0000 . ?
C7 H7 0.9500 . ?
C7 C8 1.30(4) . ?
C8 H8 0.9500 . ?
O1 H1A 0.8699 . ?
O1 H1B 0.8701 . ?
O2 H2A 0.8701 . ?
O2 H2B 0.8701 . ?
O3 H3A 0.8699 . ?
O3 H3B 0.8700 . ?

loop_
_geom_torsion_atom_site_label_1
_geom_torsion_atom_site_label_2
_geom_torsion_atom_site_label_3
_geom_torsion_atom_site_label_4
_geom_torsion
_geom_torsion_site_symmetry_1
_geom_torsion_site_symmetry_2
_geom_torsion_site_symmetry_3
_geom_torsion_site_symmetry_4
_geom_torsion_publ_flag
N2 C27 C31 C30 -1.7(14) . . . . ?
N1 C14 C15 C11 -1.4(14) . . . . ?
N1 C13 C12 C11 -0.8(16) . . . . ?
N4 C70 C69 C68 -6.1(15) . . . . ?
N4 C66 C67 C68 -1.1(16) . . . . ?
N3 C52 C53 C54 -0.4(14) . . . . ?
C21 C22 C17 C18 1.7(13) . . . . ?
C21 C22 C17 C16 -176.1(8) . . . . ?
C21 C20 C50 N2 -90.3(9) . . . . ?
C41 C40 C45 C44 -2.4(12) . . . . ?
C41 C40 C45 C47 179.9(8) . . . . ?
C41 C42 C43 C44 -0.8(12) . . . . ?
C41 C42 C43 C48 176.9(7) . . . . ?
C19 C18 C17 C22 -1.0(13) . . . . ?
C19 C18 C17 C16 176.7(8) . . . . ?
C19 C20 C50 N2 91.1(9) . . . . ?
C57 C54 C55 C56 -179.3(9) . . . . ?
C57 C54 C53 C52 179.9(9) . . . . ?
C18 C19 C20 C21 0.6(12) . . . . ?
C18 C19 C20 C50 179.2(7) . . . . ?
C18 C17 C16 N1 -95.1(10) . . . . ?
C40 C41 C42 C43 0.5(12) . . . . ?
C40 C41 C42 C49 175.7(8) . . . . ?
C40 C41 C51 N3 -86.7(10) . . . . ?
C22 C21 C20 C19 0.1(13) . . . . ?
C22 C21 C20 C50 -178.4(8) . . . . ?
C22 C17 C16 N1 82.7(11) . . . . ?
C70 N4 C66 C67 2.4(13) . . . . ?
C70 N4 C65 C44 -168.7(8) . . . . ?
C70 C69 C68 C67 7.0(16) . . . . ?
C70 C69 C68 C71 -159.6(10) . . . . ?
C70 C69 C68 C72 161.1(19) . . . . ?
C54 C57 C58 C59 -179.8(9) . . . . ?
C54 C55 C56 N3 -0.9(15) . . . . ?
C20 C21 C22 C17 -1.2(13) . . . . ?
C20 C21 C22 C26 -179.1(8) . . . . ?
C20 C19 C18 C17 -0.1(12) . . . . ?
C20 C19 C18 C23 177.1(7) . . . . ?
C34 C39 C38 C37 -0.4(15) . . . . ?
C34 C35 C36 C37 0.8(15) . . . . ?
C55 C54 C53 C52 -1.8(13) . . . . ?
C42 C41 C40 C45 1.1(12) . . . . ?
C42 C41 C40 C46 -177.9(7) . . . . ?
C42 C41 C51 N3 92.5(9) . . . . ?
C32 C30 C31 C27 -178.1(9) . . . . ?
C32 C30 C29 C28 178.4(10) . . . . ?
C39 C34 C35 C36 -1.6(14) . . . . ?
C39 C34 C33 C32 3.8(15) . . . . ?
C39 C38 C37 C36 -0.4(15) . . . . ?
C43 C44 C45 C40 2.1(12) . . . . ?
C43 C44 C45 C47 179.9(8) . . . . ?
C43 C44 C65 N4 -95.4(10) . . . . ?
C59 C64 C63 C62 -1.9(14) . . . . ?
C30 C32 C33 C34 179.9(9) . . . . ?
C30 C29 C28 N2 0.8(16) . . . . ?
C52 N3 C51 C41 162.0(8) . . . . ?
C52 N3 C56 C55 -1.5(13) . . . . ?
C27 N2 C50 C20 -16.1(11) . . . . ?
C27 N2 C28 C29 -0.3(14) . . . . ?
C31 C30 C29 C28 -1.6(15) . . . . ?
C45 C44 C43 C42 -0.5(13) . . . . ?
C45 C44 C43 C48 -178.2(8) . . . . ?
C45 C44 C65 N4 82.9(11) . . . . ?
C25 C21 C22 C17 175.4(8) . . . . ?
C25 C21 C22 C26 -2.5(13) . . . . ?
C25 C21 C20 C19 -176.5(7) . . . . ?
C25 C21 C20 C50 5.0(12) . . . . ?
C49 C42 C43 C44 -176.1(8) . . . . ?
C49 C42 C43 C48 1.6(12) . . . . ?
C66 N4 C70 C69 1.3(13) . . . . ?
C66 N4 C65 C44 11.0(13) . . . . ?
C62 C61 C60 C59 -0.4(14) . . . . ?
C50 N2 C27 C31 -178.6(8) . . . . ?
C50 N2 C28 C29 179.1(9) . . . . ?
C61 C62 C63 C64 1.6(14) . . . . ?
C38 C37 C36 C35 0.2(15) . . . . ?
C24 C19 C18 C17 -177.0(8) . . . . ?
C24 C19 C18 C23 0.3(11) . . . . ?
C24 C19 C20 C21 177.4(8) . . . . ?
C24 C19 C20 C50 -4.1(12) . . . . ?
C29 C30 C31 C27 2.0(14) . . . . ?
C28 N2 C27 C31 0.8(13) . . . . ?
C28 N2 C50 C20 164.5(8) . . . . ?
C23 C18 C17 C22 -178.1(8) . . . . ?
C23 C18 C17 C16 -0.4(13) . . . . ?
C64 C59 C58 C57 -179.1(9) . . . . ?
C64 C59 C60 C61 0.1(14) . . . . ?
C51 N3 C52 C53 -180.0(8) . . . . ?
C51 N3 C56 C55 -179.4(9) . . . . ?
C51 C41 C40 C45 -179.6(7) . . . . ?
C51 C41 C40 C46 1.4(12) . . . . ?
C51 C41 C42 C43 -178.7(7) . . . . ?
C51 C41 C42 C49 -3.6(12) . . . . ?
C35 C34 C39 C38 1.4(14) . . . . ?
C35 C34 C33 C32 -179.1(9) . . . . ?
C16 N1 C14 C15 179.6(8) . . . . ?
C16 N1 C13 C12 -178.7(9) . . . . ?
C63 C62 C61 C60 -0.5(14) . . . . ?
C14 N1 C16 C17 -167.1(8) . . . . ?
C14 N1 C13 C12 3.6(14) . . . . ?
C14 C15 C11 C12 4.1(16) . . . . ?
C14 C15 C11 C10 -164.2(11) . . . . ?
C14 C15 C11 C8 161(2) . . . . ?
C56 N3 C52 C53 2.0(13) . . . . ?
C56 N3 C51 C41 -20.0(11) . . . . ?
C53 C54 C55 C56 2.4(13) . . . . ?
C58 C57 C54 C55 10.5(14) . . . . ?
C58 C57 C54 C53 -171.2(9) . . . . ?
C58 C59 C64 C63 -178.9(9) . . . . ?
C58 C59 C60 C61 180.0(9) . . . . ?
C33 C34 C39 C38 178.6(9) . . . . ?
C33 C34 C35 C36 -178.9(9) . . . . ?
C33 C32 C30 C31 7.1(14) . . . . ?
C33 C32 C30 C29 -172.9(10) . . . . ?
C60 C59 C64 C63 1.0(14) . . . . ?
C60 C59 C58 C57 1.0(16) . . . . ?
C13 N1 C16 C17 15.1(13) . . . . ?
C13 N1 C14 C15 -2.6(13) . . . . ?
C13 C12 C11 C15 -3.1(17) . . . . ?
C13 C12 C11 C10 163.8(12) . . . . ?
C13 C12 C11 C8 -161.9(19) . . . . ?
C69 C68 C67 C66 -3.5(16) . . . . ?
C69 C68 C71 C73 66.6(18) . . . 2_667 ?
C69 C68 C71 C73 174.6(11) . . . . ?
C69 C68 C72 C74 178(2) . . . . ?
C5 C4 C9 C10 -71.7(18) . . . 2_775 ?
C5 C4 C9 C10 33(2) . . . . ?
C5 C4 C7 C8 -27(4) . . . . ?
C75 C80 C79 C78 -3.1(18) . . . . ?
C75 C76 C77 C78 -3.0(19) . . . . ?
C75 C73 C71 C68 109.3(14) . . . . ?
C75 C73 C71 C73 -125.7(15) . . . 2_667 ?
C75 C74 C72 C68 -163(2) . . . . ?
C46 C40 C45 C44 176.6(7) . . . . ?
C46 C40 C45 C47 -1.1(12) . . . . ?
C15 C11 C10 C9 64.7(17) . . . 2_775 ?
C15 C11 C10 C9 171.7(13) . . . . ?
C15 C11 C8 C7 -180(3) . . . . ?
C65 N4 C70 C69 -179.0(9) . . . . ?
C65 N4 C66 C67 -177.3(9) . . . . ?
C65 C44 C43 C42 177.7(8) . . . . ?
C65 C44 C43 C48 0.1(12) . . . . ?
C65 C44 C45 C40 -176.2(8) . . . . ?
C65 C44 C45 C47 1.6(12) . . . . ?
C3 C2 C1 C6 0(2) . . . . ?
C3 C4 C9 C10 -168.3(13) . . . . ?
C3 C4 C9 C10 87.1(15) . . . 2_775 ?
C3 C4 C7 C8 178(3) . . . . ?
C80 C75 C76 C77 1.2(17) . . . . ?
C80 C75 C73 C71 36.4(18) . . . . ?
C80 C75 C73 C71 -71.4(19) . . . 2_667 ?
C80 C75 C74 C72 -20(3) . . . . ?
C80 C79 C78 C77 1(2) . . . . ?
C2 C3 C4 C5 2.9(17) . . . . ?
C2 C3 C4 C9 -156.7(13) . . . . ?
C2 C3 C4 C7 157.5(16) . . . . ?
C2 C1 C6 C5 2(2) . . . . ?
C4 C5 C6 C1 -1(2) . . . . ?
C4 C3 C2 C1 -2.6(19) . . . . ?
C4 C9 C10 C11 115.6(15) . . . . ?
C4 C9 C10 C9 -120.6(17) . . . 2_775 ?
C4 C7 C8 C11 -161(2) . . . . ?
C76 C75 C80 C79 1.8(17) . . . . ?
C76 C75 C73 C71 82.1(17) . . . 2_667 ?
C76 C75 C73 C71 -170.1(11) . . . . ?
C76 C75 C74 C72 179(3) . . . . ?
C76 C77 C78 C79 2(2) . . . . ?
C67 C68 C71 C73 -98.2(18) . . . 2_667 ?
C67 C68 C71 C73 10(2) . . . . ?
C67 C68 C72 C74 -27(4) . . . . ?
C12 C11 C10 C9 -102.7(15) . . . 2_775 ?
C12 C11 C10 C9 4(2) . . . . ?
C12 C11 C8 C7 -22(4) . . . . ?
C26 C22 C17 C18 179.6(8) . . . . ?
C26 C22 C17 C16 1.8(13) . . . . ?
C6 C5 C4 C3 -1.0(17) . . . . ?
C6 C5 C4 C9 156.8(14) . . . . ?
C6 C5 C4 C7 -156.3(16) . . . . ?
C73 C75 C80 C79 153.6(12) . . . . ?
C73 C75 C76 C77 -153.0(11) . . . . ?
C71 C68 C67 C66 160.9(12) . . . . ?
C71 C73 C71 C68 -125.1(16) 2_667 . . . ?
C71 C73 C71 C73 0.002(2) 2_667 . . 2_667 ?
C74 C75 C80 C79 -159.1(15) . . . . ?
C74 C75 C76 C77 162.0(15) . . . . ?
C72 C68 C67 C66 -160.1(17) . . . . ?
C10 C9 C10 C11 -123.8(16) 2_775 . . . ?
C10 C9 C10 C9 0.001(2) 2_775 . . 2_775 ?
